data_7102407
loop_
_publ_author_name
'Nishihara, Yasushi'
'Onodera, Hiroyuki'
'Osakada, Kohtaro'

_publ_section_title
;
 Synthesis and structural characterization of the first unsymmetrical
 diarylpalladium complex trans-Pd(C6F5)(2,4,6-C6F3H2)(PEt3)2, derived
 from transmetallation between 2,4,6-trifluorophenylboronic acid and
 trans-Pd(C6F5)I(PEt3)2.
;
_journal_issue 2
_journal_name_full 'Chemical communications (Cambridge, England)'
_journal_page_first 192
_journal_page_last 193
_journal_paper_doi 10.1039/b308741g
_journal_year 2004
_chemical_formula_moiety 'C24 H32 F8 P2 Pd '
_chemical_formula_sum 'C24 H32 F8 P2 Pd'
_chemical_formula_weight 640.85
_space_group_IT_number 14
_symmetry_cell_setting monoclinic
_symmetry_Int_Tables_number 14
_symmetry_space_group_name_Hall '-P 2yn'
_symmetry_space_group_name_H-M 'P 1 21/n 1'
_cell_angle_alpha 90
_cell_angle_beta 104.81(3)
_cell_angle_gamma 90
_cell_formula_units_Z 2
_cell_length_a 12.309(4)
_cell_length_b 12.207(5)
_cell_length_c 9.460(3)
_cell_measurement_reflns_used 25
_cell_measurement_temperature 298.2
_cell_measurement_theta_max 16.9
_cell_measurement_theta_min 15.1
_cell_volume 1374.2(8)
_diffrn_ambient_temperature 298.2
_diffrn_measurement_device AFC7R
_diffrn_measurement_method \w-2\q
_diffrn_orient_matrix_UB_11 0.04858
_diffrn_orient_matrix_UB_12 -0.04458
_diffrn_orient_matrix_UB_13 -0.04810
_diffrn_orient_matrix_UB_21 0.01804
_diffrn_orient_matrix_UB_22 -0.05059
_diffrn_orient_matrix_UB_23 0.08601
_diffrn_orient_matrix_UB_31 -0.06615
_diffrn_orient_matrix_UB_32 -0.04652
_diffrn_orient_matrix_UB_33 -0.04737
_diffrn_radiation_detector 'scintillation counter'
_diffrn_radiation_monochromator filter
_diffrn_radiation_source 'X-ray tube'
_diffrn_radiation_type 'Mo K\a'
_diffrn_radiation_wavelength 0.7107
_diffrn_reflns_av_R_equivalents 0.00000
_diffrn_reflns_av_sigmaI/netI 0.033
_diffrn_reflns_limit_h_max 0
_diffrn_reflns_limit_h_min -13
_diffrn_reflns_limit_k_max 13
_diffrn_reflns_limit_k_min 0
_diffrn_reflns_limit_l_max 6
_diffrn_reflns_limit_l_min -9
_diffrn_reflns_number 1739
_diffrn_reflns_reduction_process 'Lp corrections applied'
_diffrn_reflns_theta_max 22.49
_diffrn_reflns_theta_min 2.78
_diffrn_standards_decay_% 0.00
_diffrn_standards_interval_count 150
_diffrn_standards_number 3
_exptl_absorpt_coefficient_mu 0.857
_exptl_absorpt_correction_T_max 0.997
_exptl_absorpt_correction_T_min 0.965
_exptl_absorpt_correction_type
;
\y scans (North,Phillips & Matthews, 1968)
;
_exptl_crystal_colour colorless
_exptl_crystal_density_diffrn 1.549
_exptl_crystal_density_meas ?
_exptl_crystal_description prismatic
_exptl_crystal_F_000 648.00
_exptl_crystal_size_max 0.23
_exptl_crystal_size_mid 0.20
_exptl_crystal_size_min 0.18
_refine_diff_density_max 0.45
_refine_diff_density_min -0.45
_refine_ls_extinction_method none
_refine_ls_goodness_of_fit_all 2.024
_refine_ls_goodness_of_fit_ref 2.020
_refine_ls_hydrogen_treatment noref
_refine_ls_matrix_type full
_refine_ls_number_constraints 0
_refine_ls_number_parameters 169
_refine_ls_number_reflns 1077
_refine_ls_number_restraints 0
_refine_ls_R_factor_all 0.0322
_refine_ls_R_factor_gt 0.0320
_refine_ls_shift/su_max 0.0200
_refine_ls_shift/su_mean 0.0021
_refine_ls_structure_factor_coef F
_refine_ls_weighting_details unit
_refine_ls_weighting_scheme sigma
_refine_ls_wR_factor_all 0.0370
_refine_ls_wR_factor_ref 0.0370
_reflns_number_gt 1077
_reflns_number_total 1576
_reflns_threshold_expression I>3.00\s(I)
_cod_data_source_file b308741g.txt
_cod_data_source_block 1
_cod_original_sg_symbol_H-M 'P 21/n     '
_cod_original_formula_sum 'C24 H32 F8 P2 Pd '
_cod_database_code 7102407

loop_
_symmetry_equiv_pos_as_xyz
'   +x,   +y,   +z'
1/2-x,1/2+y,1/2-z
'   -x,   -y,   -z'
1/2+x,1/2-y,1/2+z

loop_
_atom_site_label
_atom_site_fract_x
_atom_site_fract_y
_atom_site_fract_z
_atom_site_U_iso_or_equiv
_atom_site_occupancy
_atom_site_refinement_flags
_atom_site_adp_type
_atom_site_calc_flag
Pd(1) 0.0000 0.0000 0.0000 0.0432(2) 1.000 S Uani d
P(1) 0.0993(1) 0.0132(2) 0.2422(2) 0.0556(4) 1.000 . Uani d
F(1) -0.1543(3) -0.1911(3) 0.0846(4) 0.081(1) 1.000 . Uani d
F(2) -0.4493(2) 0.0049(5) 0.1918(4) 0.109(1) 1.000 . Uani d
F(3) -0.1636(3) 0.1932(3) 0.0512(5) 0.081(1) 1.000 . Uani d
F(4) -0.3444(7) -0.1896(8) 0.160(1) 0.097(3) 0.500 S Uani d
F(5) -0.3558(7) 0.1927(7) 0.1268(9) 0.091(3) 0.500 S Uani d
C(1) -0.1468(3) 0.0026(6) 0.0678(5) 0.048(1) 1.000 . Uani d
C(2) -0.2016(7) -0.0907(6) 0.0992(8) 0.059(3) 1.000 . Uani d
C(3) -0.3022(7) -0.0945(7) 0.1410(9) 0.070(3) 1.000 . Uani d
C(4) -0.3504(4) 0.004(1) 0.1506(6) 0.075(2) 1.000 . Uani d
C(5) -0.3047(7) 0.1009(7) 0.1241(9) 0.070(3) 1.000 . Uani d
C(6) -0.2051(6) 0.0963(6) 0.0807(8) 0.056(3) 1.000 . Uani d
C(7) 0.0642(7) 0.1381(6) 0.3305(8) 0.076(3) 1.000 . Uani d
C(8) 0.0895(6) 0.2416(6) 0.256(1) 0.092(3) 1.000 . Uani d
C(9) 0.0675(7) -0.0955(7) 0.3549(8) 0.082(3) 1.000 . Uani d
C(10) 0.0984(7) -0.2078(7) 0.312(1) 0.103(3) 1.000 . Uani d
C(11) 0.2520(4) 0.0149(6) 0.2799(6) 0.068(2) 1.000 . Uani d
C(12) 0.3168(5) 0.0190(8) 0.4406(7) 0.103(3) 1.000 . Uani d
H(1) -0.0136 0.1368 0.3269 0.092 1.000 . Uiso c
H(2) 0.1068 0.1389 0.4296 0.092 1.000 . Uiso c
H(3) 0.1050 0.2997 0.3254 0.111 1.000 . Uiso c
H(4) 0.1529 0.2298 0.2184 0.111 1.000 . Uiso c
H(5) 0.0263 0.2603 0.1788 0.111 1.000 . Uiso c
H(6) 0.1078 -0.0823 0.4534 0.098 1.000 . Uiso c
H(7) -0.0109 -0.0943 0.3479 0.098 1.000 . Uiso c
H(8) 0.0367 -0.2380 0.2406 0.124 1.000 . Uiso c
H(9) 0.1615 -0.2023 0.2713 0.124 1.000 . Uiso c
H(10) 0.1165 -0.2540 0.3951 0.124 1.000 . Uiso c
H(11) 0.2744 -0.0495 0.2386 0.081 1.000 . Uiso c
H(12) 0.2727 0.0775 0.2331 0.081 1.000 . Uiso c
H(13) 0.3283 -0.0534 0.4784 0.124 1.000 . Uiso c
H(14) 0.3875 0.0534 0.4493 0.124 1.000 . Uiso c
H(15) 0.2750 0.0596 0.4945 0.124 1.000 . Uiso c

loop_
_atom_site_aniso_label
_atom_site_aniso_U_11
_atom_site_aniso_U_22
_atom_site_aniso_U_33
_atom_site_aniso_U_12
_atom_site_aniso_U_13
_atom_site_aniso_U_23
Pd(1) 0.0384(3) 0.0492(3) 0.0434(4) -0.0003(4) 0.0128(2) 0.0029(4)
P(1) 0.0415(7) 0.077(1) 0.0480(9) 0.000(1) 0.0113(6) 0.004(1)
F(1) 0.073(3) 0.071(3) 0.106(3) -0.009(2) 0.035(2) 0.009(2)
F(2) 0.052(2) 0.171(4) 0.118(3) 0.003(3) 0.046(2) 0.011(4)
F(3) 0.076(3) 0.058(2) 0.116(3) 0.006(2) 0.035(2) 0.012(2)
F(4) 0.059(6) 0.123(7) 0.118(7) -0.027(5) 0.037(5) 0.029(6)
F(5) 0.082(7) 0.100(6) 0.099(7) 0.032(5) 0.037(5) -0.001(5)
C(1) 0.039(2) 0.063(3) 0.044(3) 0.003(4) 0.014(2) -0.001(4)
C(2) 0.051(6) 0.057(4) 0.064(6) 0.003(4) 0.008(4) 0.000(3)
C(3) 0.048(6) 0.096(6) 0.070(6) -0.019(5) 0.023(5) 0.014(4)
C(4) 0.040(3) 0.118(5) 0.070(4) 0.009(6) 0.023(3) 0.006(6)
C(5) 0.052(7) 0.088(6) 0.070(6) 0.009(4) 0.015(5) 0.005(4)
C(6) 0.049(6) 0.069(5) 0.053(5) 0.005(4) 0.019(4) -0.002(3)
C(7) 0.059(5) 0.105(6) 0.063(5) 0.005(4) 0.011(4) -0.028(4)
C(8) 0.056(5) 0.071(4) 0.156(8) -0.011(4) 0.037(5) -0.026(5)
C(9) 0.056(5) 0.125(7) 0.062(5) -0.006(4) 0.013(4) 0.032(4)
C(10) 0.098(7) 0.087(6) 0.124(7) 0.002(5) 0.030(5) 0.050(5)
C(11) 0.037(3) 0.090(5) 0.072(4) 0.006(4) 0.007(2) -0.008(4)
C(12) 0.061(4) 0.155(8) 0.077(5) 0.004(6) -0.014(3) -0.007(6)

loop_
_atom_type_symbol
_atom_type_oxidation_number
_atom_type_number_in_cell
_atom_type_scat_dispersion_real
_atom_type_scat_dispersion_imag
_atom_type_scat_source
C 0 48 0.002 0.002
;International Tables for Crystallography
(1992, Vol. C, Table 6.1.1.2)
;
H 0 64 0.000 0.000
;International Tables for Crystallography
(1992, Vol. C, Table 6.1.1.2)
;
F 0 16 0.014 0.010
;International Tables for Crystallography
(1992, Vol. C, Table 6.1.1.2)
;
P 0 4 0.090 0.095
;International Tables for Crystallography
(1992, Vol. C, Table 6.1.1.2)
;
Pd 0 2 -1.177 1.007
;International Tables for Crystallography
(1992, Vol. C, Tables 4.2.6.8 and 6.1.1.1)
;

loop_
_geom_angle_atom_site_label_1
_geom_angle_atom_site_label_2
_geom_angle_atom_site_label_3
_geom_angle
_geom_angle_publ_flag
P(1) Pd(1) P(1)A 180.00 no
P(1) Pd(1) C(1) 88.5(2) yes
P(1) Pd(1) C(1)A 91.5(2) yes
C(1) Pd(1) C(1)A 180.00 no
Pd(1) P(1) C(7) 112.4(3) no
Pd(1) P(1) C(9) 113.2(4) no
Pd(1) P(1) C(11) 117.0(3) no
C(7) P(1) C(9) 103.2(5) no
C(7) P(1) C(11) 104.6(5) no
C(9) P(1) C(11) 105.1(5) no
Pd(1) C(1) C(2) 124.3(7) no
Pd(1) C(1) C(6) 124.0(7) no
C(2) C(1) C(6) 111.7(6) no
F(1) C(2) C(1) 118(1) no
F(1) C(2) C(3) 115(1) no
C(1) C(2) C(3) 127.0(9) no
F(4) C(3) C(2) 119(1) no
F(4) C(3) C(4) 126(1) no
C(2) C(3) C(4) 115.3(9) no
F(2) C(4) C(3) 118(1) no
F(2) C(4) C(5) 119(1) no
C(3) C(4) C(5) 123.4(7) no
F(5) C(5) C(4) 122(1) no
F(5) C(5) C(6) 121(1) no
C(4) C(5) C(6) 117(1) no
F(3) C(6) C(1) 119(1) no
F(3) C(6) C(5) 116(1) no
C(1) C(6) C(5) 125.5(9) no
P(1) C(7) C(8) 112.4(8) no
P(1) C(7) H(1) 108.8 no
P(1) C(7) H(2) 108.8 no
C(8) C(7) H(1) 108.7 no
C(8) C(7) H(2) 108.7 no
H(1) C(7) H(2) 109.5 no
C(7) C(8) H(3) 109.5 no
C(7) C(8) H(4) 109.5 no
C(7) C(8) H(5) 109.5 no
H(3) C(8) H(4) 109.5 no
H(3) C(8) H(5) 109.5 no
H(4) C(8) H(5) 109.4 no
P(1) C(9) C(10) 113.5(8) no
P(1) C(9) H(6) 108.4 no
P(1) C(9) H(7) 108.5 no
C(10) C(9) H(6) 108.4 no
C(10) C(9) H(7) 108.5 no
H(6) C(9) H(7) 109.4 no
C(9) C(10) H(8) 109.5 no
C(9) C(10) H(9) 109.5 no
C(9) C(10) H(10) 109.6 no
H(8) C(10) H(9) 109.3 no
H(8) C(10) H(10) 109.4 no
H(9) C(10) H(10) 109.4 no
P(1) C(11) C(12) 116.5(6) no
P(1) C(11) H(11) 107.7 no
P(1) C(11) H(12) 107.7 no
C(12) C(11) H(11) 107.7 no
C(12) C(11) H(12) 107.7 no
H(11) C(11) H(12) 109.5 no
C(11) C(12) H(13) 109.5 no
C(11) C(12) H(14) 109.5 no
C(11) C(12) H(15) 109.5 no
H(13) C(12) H(14) 109.5 no
H(13) C(12) H(15) 109.4 no
H(14) C(12) H(15) 109.5 no

loop_
_geom_bond_atom_site_label_1
_geom_bond_atom_site_label_2
_geom_bond_distance
_geom_bond_publ_flag
Pd(1) P(1) 2.310(2) yes
Pd(1) C(1) 2.066(6) yes
P(1) C(7) 1.84(1) no
P(1) C(9) 1.81(1) no
P(1) C(11) 1.821(7) no
F(1) C(2) 1.38(1) no
F(2) C(4) 1.370(8) no
F(3) C(6) 1.35(1) no
F(4) C(3) 1.30(1) no
F(5) C(5) 1.29(1) no
C(1) C(2) 1.39(1) no
C(1) C(6) 1.37(1) no
C(2) C(3) 1.39(2) no
C(3) C(4) 1.35(1) no
C(4) C(5) 1.36(1) no
C(5) C(6) 1.39(2) no
C(7) C(8) 1.52(1) no
C(7) H(1) 0.95 no
C(7) H(2) 0.95 no
C(8) H(3) 0.95 no
C(8) H(4) 0.95 no
C(8) H(5) 0.95 no
C(9) C(10) 1.51(2) no
C(9) H(6) 0.95 no
C(9) H(7) 0.95 no
C(10) H(8) 0.95 no
C(10) H(9) 0.95 no
C(10) H(10) 0.95 no
C(11) C(12) 1.53(1) no
C(11) H(11) 0.95 no
C(11) H(12) 0.95 no
C(12) H(13) 0.95 no
C(12) H(14) 0.95 no
C(12) H(15) 0.95 no
